data_4102136
loop_
_publ_author_name
'Guohai Xu'
'Xiaoguang Zhang'
'Peng Guo'
'Chengling Pan'
'Hongjie Zhang'
'Cheng Wang'

_publ_section_title
;
 MnII-based MIL-53 Analogues: Synthesis Using Neutral Bridging \m2-Ligands
 and Application in Liquid-Phase Adsorption and Separation of C6-C8
 Aromatics
;
_journal_name_full 'Journal of the American Chemical Society'
_journal_page_first 3656
_journal_page_last 3657
_journal_paper_doi 10.1021/ja910818a
_journal_volume 132
_journal_year 2010
_chemical_formula_moiety 'C13 H9 Mn1 N1 O5'
_chemical_formula_sum 'C3.25 H2.25 Mn0.25 N0.25 O1.25'
_chemical_formula_weight 78.54
_chemical_name_systematic
;
 ?
;
_space_group_IT_number 74
_symmetry_cell_setting orthorhombic
_symmetry_space_group_name_Hall '-I 2b 2'
_symmetry_space_group_name_H-M 'I m m a'
_atom_sites_solution_hydrogens geom
_atom_sites_solution_primary direct
_atom_sites_solution_secondary difmap
_audit_creation_method SHELXL-97
_cell_angle_alpha 90.00
_cell_angle_beta 90.00
_cell_angle_gamma 90.00
_cell_formula_units_Z 16
_cell_length_a 19.509(5)
_cell_length_b 7.3756(19)
_cell_length_c 9.320(3)
_cell_measurement_temperature 173(2)
_cell_measurement_theta_max 26.1
_cell_measurement_theta_min 2.4
_cell_volume 1341.1(7)
_computing_cell_refinement 'Bruker SMART'
_computing_data_collection 'Bruker SMART'
_computing_data_reduction 'Bruker SAINT software (Bruker, 1999)'
_computing_molecular_graphics 'SHELXTL-PLUS (Sheldrick, 1990)'
_computing_publication_material SHELXL-97
_computing_structure_refinement 'SHELXL-97 (Sheldrick, 1997)'
_computing_structure_solution 'SHELXS-97(Sheldrick, 1997)'
_diffrn_ambient_temperature 173(2)
_diffrn_measured_fraction_theta_full 0.999
_diffrn_measured_fraction_theta_max 0.999
_diffrn_measurement_device_type 'Bruker SMART APEX CCD'
_diffrn_measurement_method '\w scan'
_diffrn_radiation_monochromator graphite
_diffrn_radiation_source 'fine-focus sealed tube'
_diffrn_radiation_type MoK\a
_diffrn_radiation_wavelength 0.71073
_diffrn_reflns_av_R_equivalents 0.0278
_diffrn_reflns_av_sigmaI/netI 0.0215
_diffrn_reflns_limit_h_max 22
_diffrn_reflns_limit_h_min -24
_diffrn_reflns_limit_k_max 9
_diffrn_reflns_limit_k_min -8
_diffrn_reflns_limit_l_max 9
_diffrn_reflns_limit_l_min -11
_diffrn_reflns_number 3661
_diffrn_reflns_theta_full 25.00
_diffrn_reflns_theta_max 26.10
_diffrn_reflns_theta_min 2.42
_diffrn_standards_decay_% none
_diffrn_standards_interval_count none
_diffrn_standards_interval_time none
_diffrn_standards_number none
_exptl_absorpt_coefficient_mu 1.001
_exptl_absorpt_correction_T_max 0.276
_exptl_absorpt_correction_T_min 0.219
_exptl_absorpt_correction_type empirical
_exptl_absorpt_process_details SADABS
_exptl_crystal_colour yellow
_exptl_crystal_density_diffrn 1.556
_exptl_crystal_density_meas ?
_exptl_crystal_density_method 'not measured'
_exptl_crystal_description rod
_exptl_crystal_F_000 636
_exptl_crystal_size_max 0.21
_exptl_crystal_size_mid 0.14
_exptl_crystal_size_min 0.08
_refine_diff_density_max 1.796
_refine_diff_density_min -0.386
_refine_diff_density_rms 0.088
_refine_ls_extinction_method none
_refine_ls_goodness_of_fit_ref 1.094
_refine_ls_hydrogen_treatment constr
_refine_ls_matrix_type full
_refine_ls_number_parameters 59
_refine_ls_number_reflns 749
_refine_ls_number_restraints 0
_refine_ls_restrained_S_all 1.094
_refine_ls_R_factor_all 0.0524
_refine_ls_R_factor_gt 0.0455
_refine_ls_shift/su_max 0.000
_refine_ls_shift/su_mean 0.000
_refine_ls_structure_factor_coef Fsqd
_refine_ls_weighting_details 'calc w=1/[\s^2^(Fo^2^)+(0.0540P)^2^+5.0458P] where P=(Fo^2^+2Fc^2^)/3'
_refine_ls_weighting_scheme calc
_refine_ls_wR_factor_gt 0.1133
_refine_ls_wR_factor_ref 0.1180
_reflns_number_gt 655
_reflns_number_total 749
_reflns_threshold_expression >2sigma(I)
_cod_data_source_file ja910818a_si_002_01.cif
_cod_data_source_block 1
_cod_depositor_comments
;
The following automatic conversions were performed:

'_exptl_crystal_density_meas' value 'none' was changed to '?' - the
value is perceived as not measured.

Automatic conversion script
Id: cif_fix_values 3008 2015-01-20 13:52:24Z robertas 
;
_cod_original_cell_volume 1341.1(6)
_cod_database_code 4102136

loop_
_symmetry_equiv_pos_as_xyz
'x, y, z'
'-x, -y+1/2, z'
'x, -y, -z'
'-x, y+1/2, -z'
'x+1/2, y+1/2, z+1/2'
'-x+1/2, -y+1, z+1/2'
'x+1/2, -y+1/2, -z+1/2'
'-x+1/2, y+1, -z+1/2'
'-x, -y, -z'
'x, y-1/2, -z'
'-x, y, z'
'x, -y-1/2, z'
'-x+1/2, -y+1/2, -z+1/2'
'x+1/2, y, -z+1/2'
'-x+1/2, y+1/2, z+1/2'
'x+1/2, -y, z+1/2'

loop_
_atom_site_label
_atom_site_type_symbol
_atom_site_fract_x
_atom_site_fract_y
_atom_site_fract_z
_atom_site_U_iso_or_equiv
_atom_site_adp_type
_atom_site_occupancy
_atom_site_symmetry_multiplicity
_atom_site_calc_flag
_atom_site_refinement_flags
_atom_site_disorder_assembly
_atom_site_disorder_group
C1 C 0.71638(18) 0.4088(5) 0.7260(6) 0.0667(14) Uani 1 1 d . . .
H1 H 0.6943 0.5185 0.7093 0.080 Uiso 1 1 calc R . .
C2 C 0.6821(2) 0.2500 0.7031(5) 0.0348(10) Uani 1 2 d S . .
C3 C 0.6084(2) 0.2500 0.6528(5) 0.0331(10) Uani 1 2 d S . .
C4 C 0.5595(4) -0.2500 0.8372(8) 0.079(2) Uani 1 2 d S . .
H4 H 0.6008 -0.2500 0.7875 0.095 Uiso 1 2 calc SR . .
C5 C 0.5593(5) -0.2500 0.9825(9) 0.093(3) Uani 1 2 d S . .
H5 H 0.6006 -0.2500 1.0325 0.111 Uiso 1 2 calc SR . .
C6 C 0.5000 -0.2500 1.0543(12) 0.087(3) Uani 1 4 d S . .
H6 H 0.5000 -0.2500 1.1541 0.105 Uiso 1 4 calc SR . .
N1 N 0.5000 -0.2500 0.7650(7) 0.0530(17) Uani 1 4 d S . .
O1 O 0.58052(11) 0.0987(3) 0.6357(3) 0.0441(6) Uani 1 1 d . . .
O2 O 0.5000 -0.2500 0.6274(5) 0.0381(11) Uani 1 4 d S . .
Mn1 Mn 0.5000 0.0000 0.5000 0.0235(3) Uani 1 4 d S . .

loop_
_atom_site_aniso_label
_atom_site_aniso_U_11
_atom_site_aniso_U_22
_atom_site_aniso_U_33
_atom_site_aniso_U_23
_atom_site_aniso_U_13
_atom_site_aniso_U_12
C1 0.037(2) 0.0300(19) 0.133(4) 0.004(2) -0.033(2) 0.0037(15)
C2 0.027(2) 0.035(2) 0.042(3) 0.000 -0.0110(19) 0.000
C3 0.026(2) 0.042(3) 0.031(2) 0.000 -0.0080(17) 0.000
C4 0.087(5) 0.082(5) 0.069(4) 0.000 -0.009(4) 0.000
C5 0.100(6) 0.109(7) 0.069(5) 0.000 -0.028(5) 0.000
C6 0.102(9) 0.113(10) 0.047(5) 0.000 0.000 0.000
N1 0.085(5) 0.037(3) 0.038(3) 0.000 0.000 0.000
O1 0.0323(12) 0.0418(14) 0.0581(15) -0.0013(12) -0.0176(10) -0.0055(10)
O2 0.053(3) 0.028(2) 0.033(2) 0.000 0.000 0.000
Mn1 0.0188(4) 0.0219(4) 0.0299(5) -0.0008(4) 0.000 0.000

loop_
_atom_type_symbol
_atom_type_description
_atom_type_scat_dispersion_real
_atom_type_scat_dispersion_imag
_atom_type_scat_source
C C 0.0033 0.0016 'International Tables Vol C Tables 4.2.6.8 and 6.1.1.4'
H H 0.0000 0.0000 'International Tables Vol C Tables 4.2.6.8 and 6.1.1.4'
N N 0.0061 0.0033 'International Tables Vol C Tables 4.2.6.8 and 6.1.1.4'
O O 0.0106 0.0060 'International Tables Vol C Tables 4.2.6.8 and 6.1.1.4'
Mn Mn 0.3368 0.7283 'International Tables Vol C Tables 4.2.6.8 and 6.1.1.4'

loop_
_geom_angle_atom_site_label_1
_geom_angle_atom_site_label_2
_geom_angle_atom_site_label_3
_geom_angle
_geom_angle_site_symmetry_1
_geom_angle_site_symmetry_3
_geom_angle_publ_flag
C2 C1 C1 121.0(2) . 8_646 ?
C2 C1 H1 119.5 . . ?
C1 C1 H1 119.5 8_646 . ?
C1 C2 C1 118.0(4) . 12_565 ?
C1 C2 C3 121.0(2) . . ?
C1 C2 C3 121.0(2) 12_565 . ?
O1 C3 O1 126.2(4) . 12_565 ?
O1 C3 C2 116.9(2) . . ?
O1 C3 C2 116.9(2) 12_565 . ?
N1 C4 C5 120.0(8) . . ?
N1 C4 H4 120.0 . . ?
C5 C4 H4 120.0 . . ?
C6 C5 C4 120.2(9) . . ?
C6 C5 H5 119.9 . . ?
C4 C5 H5 119.9 . . ?
C5 C6 C5 119.9(11) 2_645 . ?
C5 C6 H6 120.0 2_645 . ?
C5 C6 H6 120.0 . . ?
O2 N1 C4 120.1(4) . . ?
O2 N1 C4 120.1(4) . 2_645 ?
C4 N1 C4 119.8(9) . 2_645 ?
C3 O1 Mn1 134.1(2) . . ?
N1 O2 Mn1 122.77(10) . 2_645 ?
N1 O2 Mn1 122.77(10) . . ?
Mn1 O2 Mn1 114.5(2) 2_645 . ?
O1 Mn1 O1 180.00(8) . 9_656 ?
O1 Mn1 O1 94.20(13) . 11_655 ?
O1 Mn1 O1 85.80(13) 9_656 11_655 ?
O1 Mn1 O1 85.80(13) . 3_556 ?
O1 Mn1 O1 94.20(13) 9_656 3_556 ?
O1 Mn1 O1 180.0 11_655 3_556 ?
O1 Mn1 O2 91.94(9) . 9_656 ?
O1 Mn1 O2 88.06(9) 9_656 9_656 ?
O1 Mn1 O2 91.94(9) 11_655 9_656 ?
O1 Mn1 O2 88.06(9) 3_556 9_656 ?
O1 Mn1 O2 88.06(9) . . ?
O1 Mn1 O2 91.94(9) 9_656 . ?
O1 Mn1 O2 88.06(9) 11_655 . ?
O1 Mn1 O2 91.94(9) 3_556 . ?
O2 Mn1 O2 180.0 9_656 . ?

loop_
_geom_bond_atom_site_label_1
_geom_bond_atom_site_label_2
_geom_bond_distance
_geom_bond_site_symmetry_2
_geom_bond_publ_flag
C1 C2 1.366(4) . ?
C1 C1 1.386(7) 8_646 ?
C1 H1 0.9300 . ?
C2 C1 1.366(4) 12_565 ?
C2 C3 1.512(6) . ?
C3 O1 1.251(3) . ?
C3 O1 1.251(3) 12_565 ?
C4 N1 1.342(8) . ?
C4 C5 1.354(10) . ?
C4 H4 0.9300 . ?
C5 C6 1.337(11) . ?
C5 H5 0.9300 . ?
C6 C5 1.337(11) 2_645 ?
C6 H6 0.9300 . ?
N1 O2 1.282(8) . ?
N1 C4 1.342(8) 2_645 ?
O1 Mn1 2.144(2) . ?
O2 Mn1 2.193(2) 2_645 ?
O2 Mn1 2.193(2) . ?
Mn1 O1 2.144(2) 9_656 ?
Mn1 O1 2.144(2) 11_655 ?
Mn1 O1 2.144(2) 3_556 ?
Mn1 O2 2.193(2) 9_656 ?

loop_
_geom_torsion_atom_site_label_1
_geom_torsion_atom_site_label_2
_geom_torsion_atom_site_label_3
_geom_torsion_atom_site_label_4
_geom_torsion
_geom_torsion_site_symmetry_1
_geom_torsion_site_symmetry_2
_geom_torsion_site_symmetry_3
_geom_torsion_site_symmetry_4
_geom_torsion_publ_flag
C1 C1 C2 C1 -1.3(12) 8_646 . . 12_565 ?
C1 C1 C2 C3 179.1(6) 8_646 . . . ?
C1 C2 C3 O1 -179.3(5) . . . . ?
C1 C2 C3 O1 1.1(7) 12_565 . . . ?
C1 C2 C3 O1 -1.1(7) . . . 12_565 ?
C1 C2 C3 O1 179.3(5) 12_565 . . 12_565 ?
N1 C4 C5 C6 0.000(3) . . . . ?
C4 C5 C6 C5 0.000(3) . . . 2_645 ?
C5 C4 N1 O2 180.000(1) . . . . ?
C5 C4 N1 C4 0.000(2) . . . 2_645 ?
O1 C3 O1 Mn1 30.1(7) 12_565 . . . ?
C2 C3 O1 Mn1 -151.8(3) . . . . ?
C4 N1 O2 Mn1 90.000(1) . . . 2_645 ?
C4 N1 O2 Mn1 -90.0 2_645 . . 2_645 ?
C4 N1 O2 Mn1 -90.0 . . . . ?
C4 N1 O2 Mn1 90.000(1) 2_645 . . . ?
C3 O1 Mn1 O1 166(100) . . . 9_656 ?
C3 O1 Mn1 O1 -81.1(4) . . . 11_655 ?
C3 O1 Mn1 O1 98.9(4) . . . 3_556 ?
C3 O1 Mn1 O2 11.0(4) . . . 9_656 ?
C3 O1 Mn1 O2 -169.0(4) . . . . ?
N1 O2 Mn1 O1 47.14(7) . . . . ?
Mn1 O2 Mn1 O1 -132.86(7) 2_645 . . . ?
N1 O2 Mn1 O1 -132.86(7) . . . 9_656 ?
Mn1 O2 Mn1 O1 47.14(7) 2_645 . . 9_656 ?
N1 O2 Mn1 O1 -47.14(7) . . . 11_655 ?
Mn1 O2 Mn1 O1 132.86(7) 2_645 . . 11_655 ?
N1 O2 Mn1 O1 132.86(7) . . . 3_556 ?
Mn1 O2 Mn1 O1 -47.14(7) 2_645 . . 3_556 ?
N1 O2 Mn1 O2 0(100) . . . 9_656 ?
Mn1 O2 Mn1 O2 0(100) 2_645 . . 9_656 ?
